data_4343240
loop_
_publ_author_name
'Smith, Anna L.'
'Hen, Amir'
'Raison, Philippe E.'
'Colineau, Eric'
'Griveau, Jean-Christophe'
'Magnani, Nicola'
'Sanchez, Jean-Pierre'
'Konings, Rudy J. M.'
'Caciuffo, Roberto'
'Cheetham, Anthony K.'

_publ_section_title
;
 X-ray Diffraction, M\"ossbauer Spectroscopy, Magnetic Susceptibility, and
 Specific Heat Investigations of Na4NpO5 and Na5NpO6.
;
_journal_issue 9
_journal_name_full 'Inorganic chemistry'
_journal_page_first 4556
_journal_page_last 4564
_journal_paper_doi 10.1021/acs.inorgchem.5b00462
_journal_volume 54
_journal_year 2015
_chemical_formula_moiety ' Np O5, 4(Na)'
_chemical_formula_structural ' Na4 Np O5'
_chemical_formula_sum 'Na4 Np O5'
_chemical_formula_weight 409.01
_chemical_name_common 'Sodium neptunate'
_chemical_name_systematic ' Na4NpO5'
_space_group_IT_number 87
_symmetry_cell_setting tetragonal
_symmetry_space_group_name_Hall '-I 4'
_symmetry_space_group_name_H-M 'I 4/m'
_cell_angle_alpha 90.00000
_cell_angle_beta 90.00000
_cell_angle_gamma 90.00000
_cell_formula_units_Z 2
_cell_length_a 7.53534(8)
_cell_length_b 7.53534(8)
_cell_length_c 4.61590(6)
_cell_measurement_temperature 298
_cell_volume 262.097(5)
_computing_structure_refinement FULLPROF
_diffrn_ambient_temperature 298
_diffrn_detector 'LinxEye position sensitive detector'
_diffrn_detector_type 'LinxEye position sensitive detector'
_diffrn_measurement_device_type 'Bruker D8 Advance X-ray diffractometer'
_diffrn_measurement_method X-Ray
_diffrn_radiation_monochromator Ge[111]
_diffrn_radiation_type 'Cu K\a'
_diffrn_radiation_wavelength 1.540598
_diffrn_source 'Copper X-ray tube'
_diffrn_source_target Cu
_exptl_absorpt_coefficient_mu 98.498
_exptl_crystal_density_diffrn 5.183
_exptl_crystal_F_000 354.0
_pd_instr_location '  Institute for Transuranium Elements, Bruker D8 diffractometer'
_pd_meas_2theta_range_inc 0.019729
_pd_meas_2theta_range_max 120.02919
_pd_meas_2theta_range_min 10.00000
_pd_meas_number_of_points 5578
_pd_meas_scan_method step
_pd_proc_2theta_range_inc 0.019729
_pd_proc_2theta_range_max 120.0290
_pd_proc_2theta_range_min 9.9998
_pd_proc_ls_prof_R_factor 6.0439
_pd_proc_ls_prof_wR_expected 2.4007
_pd_proc_ls_prof_wR_factor 9.5590
_pd_proc_wavelength 1.540598
_refine_ls_goodness_of_fit_all 3.98178
_refine_ls_number_parameters 13
_refine_ls_number_reflns 120
_refine_ls_number_restraints 0
_refine_ls_R_I_factor 3.5570
_cod_data_source_file ic5b00462_si_003.cif
_cod_data_source_block Na4NpO5
_cod_depositor_comments
;
The following automatic conversions were performed:

'_symmetry_cell_setting' value 'Tetragonal' changed to 'tetragonal'
according to
/usr/data/users/saulius/crontab/automatic-downloads/current/ACS/lib/dictionaries/cif_core.dic
dictionary named 'cif_core.dic' version 2.4.2 from 2011-04-26.

Automatic conversion script
Id: cif_fix_values 3271 2015-04-21 07:52:19Z andrius 
;
_cod_original_sg_symbol_Hall '-I 4 '
_cod_original_sg_symbol_H-M 'I 4/m '
_cod_database_code 4343240
_pd_proc_ls_prof_cr_factor 16.4519
_pd_proc_ls_prof_cwr_factor 17.7264
_pd_proc_ls_prof_cwr_expected 4.4519
_pd_proc_ls_prof_chi2 15.8545
_pd_proc_ls_prof_echi2 18.6412

loop_
_symmetry_equiv_pos_as_xyz
x,y,z
-y,x,z
-x,-y,z
y,-x,z
-x,-y,-z
y,-x,-z
x,y,-z
-y,x,-z
x+1/2,y+1/2,z+1/2
-y+1/2,x+1/2,z+1/2
-x+1/2,-y+1/2,z+1/2
y+1/2,-x+1/2,z+1/2
-x+1/2,-y+1/2,-z+1/2
y+1/2,-x+1/2,-z+1/2
x+1/2,y+1/2,-z+1/2
-y+1/2,x+1/2,-z+1/2

loop_
_atom_site_label
_atom_site_fract_x
_atom_site_fract_y
_atom_site_fract_z
_atom_site_U_iso_or_equiv
_atom_site_occupancy
_atom_site_adp_type
_atom_site_type_symbol
Np 0.00000 0.00000 0.00000 0.00311 1.00000 Uiso Np
Na 0.19805 0.40318 0.00000 0.01073 1.00000 Uiso Na
O1 0.00000 0.00000 0.50000 0.03154 1.00000 Uiso O
O2 0.25931 0.08289 0.00000 0.02381 1.00000 Uiso O

loop_
_atom_type_symbol
_atom_type_scat_Cromer_Mann_a1
_atom_type_scat_Cromer_Mann_b1
_atom_type_scat_Cromer_Mann_a2
_atom_type_scat_Cromer_Mann_b2
_atom_type_scat_Cromer_Mann_a3
_atom_type_scat_Cromer_Mann_b3
_atom_type_scat_Cromer_Mann_a4
_atom_type_scat_Cromer_Mann_b4
_atom_type_scat_Cromer_Mann_c
_atom_type_scat_dispersion_real
_atom_type_scat_dispersion_imag
_atom_type_scat_source
np+6 35.01360 0.48981 22.72860 2.81099 14.38840 12.33000 1.75669 22.65810 13.11300 -5.52900 13.96700 International_Tables_for_Crystallography_Vol.C(1991)_Tables_6.1.1.4_and_6.1.1.5
na+1 3.25650 2.66710 3.93620 6.11530 1.39980 0.20010 1.00320 14.03900 0.40400 0.12900 0.12400 International_Tables_for_Crystallography_Vol.C(1991)_Tables_6.1.1.4_and_6.1.1.5
o-2 4.75800 7.83100 3.63700 30.05000 0.00000 0.00000 0.00000 0.00000 1.59400 0.04700 0.03200 International_Tables_for_Crystallography_Vol.C(1991)_Tables_6.1.1.4_and_6.1.1.5

loop_
_geom_angle_atom_site_label_1
_geom_angle_atom_site_label_2
_geom_angle_atom_site_label_3
_geom_angle
_geom_angle_site_symmetry_1
_geom_angle_site_symmetry_3
O1 Np O1 180.000(3) 1_554 1_555
O1 Np O2 90.0000(13) 1_554 1_555
O1 Np O2 90.0000(13) 1_554 2_555
O1 Np O2 90.0000(13) 1_554 3_555
O1 Np O2 90.0000(13) 1_554 4_555
O1 Np O2 90.0000(13) 1_555 1_555
O1 Np O2 90.0000(13) 1_555 2_555
O1 Np O2 90.0000(13) 1_555 3_555
O1 Np O2 90.0000(13) 1_555 4_555
O2 Np O2 90.0000(13) 1_555 2_555
O2 Np O2 180.000(2) 1_555 3_555
O2 Np O2 90.0000(13) 1_555 4_555
O2 Np O2 90.0000(13) 2_555 3_555
O2 Np O2 180.000(2) 2_555 4_555
O2 Np O2 90.0000(13) 3_555 4_555
O1 Na O2 96.9506(13) 9_554 1_555
O1 Na O2 170.661(2) 9_554 2_555
O1 Na O2 91.0615(13) 9_554 4_565
O1 Na O2 81.6679(12) 9_554 11_554
O1 Na O2 81.6679(12) 9_554 11_555
O2 Na O2 73.7108(11) 1_555 2_555
O2 Na O2 171.988(2) 1_555 4_565
O2 Na O2 91.0499(13) 1_555 11_554
O2 Na O2 91.0499(13) 1_555 11_555
O2 Na O2 98.2772(15) 2_555 4_565
O2 Na O2 98.2283(13) 2_555 11_554
O2 Na O2 98.2283(13) 2_555 11_555
O2 Na O2 90.1084(13) 4_565 11_554
O2 Na O2 90.1084(13) 4_565 11_555
O2 Na O2 163.336(3) 11_554 11_555
Np O1 Np 180.000(3) 1_555 1_556
Np O1 Na 90.0000(13) 1_555 9_445
Np O1 Na 90.0000(13) 1_555 10_545
Np O1 Na 90.0000(13) 1_555 11_555
Np O1 Na 90.0000(13) 1_555 12_455
Np O1 Na 90.0000(13) 1_556 9_445
Np O1 Na 90.0000(13) 1_556 10_545
Np O1 Na 90.0000(13) 1_556 11_555
Np O1 Na 90.0000(13) 1_556 12_455
Na O1 Na 90.0000(13) 9_445 10_545
Na O1 Na 180.000(2) 9_445 11_555
Na O1 Na 90.0000(13) 9_445 12_455
Na O1 Na 90.0000(13) 10_545 11_555
Na O1 Na 179.960(2) 10_545 12_455
Na O1 Na 90.0000(13) 11_555 12_455
Np O2 Na 96.8989(14) 1_555 1_555
Np O2 Na 178.886(2) 1_555 2_655
Np O2 Na 99.3903(14) 1_555 4_555
Np O2 Na 98.3320(14) 1_555 11_554
Np O2 Na 98.3320(14) 1_555 11_555
Np O2 O2 45.0000(8) 1_555 2_555
Np O2 O2 45.0000(8) 1_555 4_555
Na O2 Na 81.9880(12) 1_555 2_655
Na O2 Na 163.711(2) 1_555 4_555
Na O2 Na 88.9502(13) 1_555 11_554
Na O2 Na 88.9502(13) 1_555 11_555
Na O2 O2 51.8989(9) 1_555 2_555
Na O2 O2 141.899(2) 1_555 4_555
Na O2 Na 81.7228(11) 2_655 4_555
Na O2 Na 81.6685(12) 2_655 11_554
Na O2 Na 81.6685(12) 2_655 11_555
Na O2 O2 133.887(2) 2_655 2_555
Na O2 O2 136.1131(17 2_655 4_555
Na O2 Na 88.6974(13) 4_555 11_554
Na O2 Na 88.6974(13) 4_555 11_555
Na O2 O2 144.3903(17 4_555 2_555
Na O2 O2 54.3903(9) 4_555 4_555
Na O2 Na 163.336(3) 11_554 11_555
Na O2 O2 95.8436(13) 11_554 2_555
Na O2 O2 95.9188(13) 11_554 4_555
Na O2 O2 95.8436(13) 11_555 2_555
Na O2 O2 95.9188(13) 11_555 4_555
O2 O2 O2 90.0000(13) 2_555 4_555

loop_
_geom_bond_atom_site_label_1
_geom_bond_atom_site_label_2
_geom_bond_distance
_geom_bond_site_symmetry_2
Np O1 2.30795(3) 1_554
Np O1 2.30795(3) 1_555
Np O2 2.051391(20 1_555
Np O2 2.051391(20 2_555
Np O2 2.051391(20 3_555
Np O2 2.051391(20 4_555
Na O1 2.38940(2) 9_554
Na O2 2.45724(3) 1_555
Na O2 2.37842(2) 2_555
Na O2 2.68722(3) 4_565
Na O2 2.33257(3) 11_554
Na O2 2.33257(3) 11_555
O1 Np 2.30795(3) 1_555
O1 Np 2.30795(3) 1_556
O1 Na 2.38940(2) 9_445
O1 Na 2.38940(2) 10_545
O1 Na 2.38940(2) 11_555
O1 Na 2.38940(2) 12_455
O2 Np 2.051391(20 1_555
O2 Na 2.45724(3) 1_555
O2 Na 2.68722(3) 2_655
O2 Na 2.37842(2) 4_555
O2 Na 2.33257(3) 11_554
O2 Na 2.33257(3) 11_555
O2 O2 2.90110(3) 2_555
O2 O2 2.90110(3) 4_555
